data_2236235
loop_
_publ_author_name
'Al-Qawasmeh, Raed A.'
'A. Khanfar, Monther'
'H. Abu Zarga, Musa'
'A. AlDamen, Murad'

_publ_section_title
;
 2-(4-Methylphenyl)quinoline-4-carboxylic acid
;
_journal_coeditor_code GO2066
_journal_issue 10
_journal_name_full 'Acta Crystallographica Section E'
_journal_page_first o2892
_journal_paper_doi 10.1107/S160053681203797X
_journal_volume 68
_journal_year 2012
_chemical_formula_iupac 'C17 H13 N O2'
_chemical_formula_moiety 'C17 H13 N O2'
_chemical_formula_sum 'C17 H13 N O2'
_chemical_formula_weight 263.28
_chemical_name_common '2-<i>p</i>-tolylquinoline-4-carboxylic acid'
_chemical_name_systematic
;
2-(4-Methylphenyl)quinoline-4-carboxylic acid
;
_space_group_crystal_system monoclinic
_space_group_IT_number 14
_space_group_name_Hall '-P 2ybc'
_space_group_name_H-M_alt 'P 1 21/c 1'
_symmetry_space_group_name_Hall '-P 2ybc'
_symmetry_space_group_name_H-M 'P 1 21/c 1'
_atom_sites_solution_hydrogens geom
_atom_sites_solution_primary direct
_atom_sites_solution_secondary difmap
_cell_angle_alpha 90.00
_cell_angle_beta 90.859(9)
_cell_angle_gamma 90.00
_cell_formula_units_Z 4
_cell_length_a 4.1001(6)
_cell_length_b 15.3464(11)
_cell_length_c 20.3037(17)
_cell_measurement_reflns_used 1144
_cell_measurement_temperature 291(2)
_cell_measurement_theta_max 28.9728
_cell_measurement_theta_min 3.0040
_cell_volume 1277.4(2)
_computing_cell_refinement 'CrysAlis PRO (Oxford Diffraction, 2009)'
_computing_data_collection 'CrysAlis PRO (Oxford Diffraction, 2009)'
_computing_data_reduction 'CrysAlis PRO (Oxford Diffraction, 2009)'
_computing_molecular_graphics
;
OLEX2 (Dolomanov <i>et al.</i>, 2009)
;
_computing_publication_material
;
OLEX2 (Dolomanov <i>et al.</i>, 2009)
;
_computing_structure_refinement 'SHELXL97 (Sheldrick, 2008)'
_computing_structure_solution 'SHELXS97 (Sheldrick, 2008)'
_diffrn_ambient_temperature 291(2)
_diffrn_detector_area_resol_mean 16.0534
_diffrn_measured_fraction_theta_full 0.995
_diffrn_measured_fraction_theta_max 0.995
_diffrn_measurement_device_type 'Oxford Diffraction Xcalibur Eos'
_diffrn_measurement_method '\w scans'
_diffrn_radiation_monochromator graphite
_diffrn_radiation_source 'Enhance (Mo) X-ray Source'
_diffrn_radiation_type 'Mo K\a'
_diffrn_radiation_wavelength 0.71073
_diffrn_reflns_av_R_equivalents 0.0253
_diffrn_reflns_av_sigmaI/netI 0.0399
_diffrn_reflns_limit_h_max 4
_diffrn_reflns_limit_h_min -4
_diffrn_reflns_limit_k_max 12
_diffrn_reflns_limit_k_min -18
_diffrn_reflns_limit_l_max 15
_diffrn_reflns_limit_l_min -24
_diffrn_reflns_number 4867
_diffrn_reflns_theta_full 25.03
_diffrn_reflns_theta_max 25.03
_diffrn_reflns_theta_min 3.29
_exptl_absorpt_coefficient_mu 0.090
_exptl_absorpt_correction_T_max 0.999
_exptl_absorpt_correction_T_min 0.992
_exptl_absorpt_correction_type analytical
_exptl_absorpt_process_details
;
[CrysAlis PRO (Oxford Diffraction, 2009), based on expressions derived
from
Clark & Reid (1995)]
;
_exptl_crystal_colour 'clear colourless'
_exptl_crystal_density_diffrn 1.369
_exptl_crystal_density_method 'not measured'
_exptl_crystal_description needle
_exptl_crystal_F_000 552
_exptl_crystal_size_max 0.7004
_exptl_crystal_size_mid 0.0758
_exptl_crystal_size_min 0.0501
_refine_diff_density_max 0.201
_refine_diff_density_min -0.240
_refine_ls_extinction_method none
_refine_ls_goodness_of_fit_ref 1.041
_refine_ls_hydrogen_treatment mixed
_refine_ls_matrix_type full
_refine_ls_number_parameters 186
_refine_ls_number_reflns 2238
_refine_ls_number_restraints 0
_refine_ls_restrained_S_all 1.041
_refine_ls_R_factor_all 0.0669
_refine_ls_R_factor_gt 0.0490
_refine_ls_shift/su_max 0.001
_refine_ls_shift/su_mean 0.000
_refine_ls_structure_factor_coef Fsqd
_refine_ls_weighting_details 'calc w=1/[\s^2^(Fo^2^)+(0.0574P)^2^+0.2130P] where P=(Fo^2^+2Fc^2^)/3'
_refine_ls_weighting_scheme calc
_refine_ls_wR_factor_gt 0.1145
_refine_ls_wR_factor_ref 0.1261
_reflns_number_gt 1747
_reflns_number_total 2238
_reflns_threshold_expression I>2sigma(I)
_cod_data_source_file go2066.cif
_cod_data_source_block I
_cod_database_code 2236235
_cod_database_fobs_code 2236235

loop_
_space_group_symop_operation_xyz
'x, y, z'
'-x, y+1/2, -z+1/2'
'-x, -y, -z'
'x, -y-1/2, z-1/2'

loop_
_atom_site_type_symbol
_atom_site_label
_atom_site_fract_x
_atom_site_fract_y
_atom_site_fract_z
_atom_site_U_iso_or_equiv
_atom_site_adp_type
_atom_site_calc_flag
_atom_site_refinement_flags
_atom_site_occupancy
_atom_site_symmetry_multiplicity
O O1 0.5305(4) 0.25205(9) 0.25810(7) 0.0455(4) Uani d . 1 1
O O2 0.7609(5) 0.28629(9) 0.16337(8) 0.0636(6) Uani d . 1 1
N N1 0.3552(4) 0.57466(9) 0.24364(7) 0.0347(4) Uani d . 1 1
C C1 -0.0757(5) 0.69209(12) 0.02784(10) 0.0371(5) Uani d . 1 1
C C2 -0.1462(5) 0.71004(12) 0.09272(10) 0.0385(5) Uani d . 1 1
H H2 -0.2786 0.7574 0.1024 0.046 Uiso calc R 1 1
C C3 -0.0247(5) 0.65926(12) 0.14342(9) 0.0350(5) Uani d . 1 1
H H3 -0.0740 0.6734 0.1867 0.042 Uiso calc R 1 1
C C4 0.1703(5) 0.58721(11) 0.13094(9) 0.0316(5) Uani d . 1 1
C C5 0.2352(6) 0.56779(12) 0.06552(9) 0.0382(5) Uani d . 1 1
H H5 0.3618 0.5194 0.0556 0.046 Uiso calc R 1 1
C C6 0.1145(5) 0.61934(13) 0.01517(10) 0.0398(5) Uani d . 1 1
H H6 0.1615 0.6051 -0.0282 0.048 Uiso calc R 1 1
C C7 0.3111(5) 0.53556(11) 0.18595(9) 0.0315(5) Uani d . 1 1
C C8 0.3996(5) 0.44729(11) 0.17666(9) 0.0346(5) Uani d . 1 1
H H8 0.3658 0.4214 0.1357 0.041 Uiso calc R 1 1
C C9 0.5335(5) 0.39967(11) 0.22678(9) 0.0331(5) Uani d . 1 1
C C10 0.5825(5) 0.43954(11) 0.28941(9) 0.0346(5) Uani d . 1 1
C C11 0.4852(6) 0.52799(12) 0.29539(9) 0.0365(5) Uani d . 1 1
C C12 0.5238(7) 0.57039(13) 0.35660(10) 0.0529(7) Uani d . 1 1
H H12 0.4589 0.6281 0.3612 0.064 Uiso calc R 1 1
C C13 0.6553(8) 0.52727(14) 0.40883(11) 0.0630(8) Uani d . 1 1
H H13 0.6767 0.5555 0.4492 0.076 Uiso calc R 1 1
C C14 0.7593(7) 0.44087(14) 0.40289(11) 0.0585(7) Uani d . 1 1
H H14 0.8527 0.4126 0.4390 0.070 Uiso calc R 1 1
C C15 0.7249(6) 0.39806(13) 0.34481(10) 0.0456(6) Uani d . 1 1
H H15 0.7960 0.3407 0.3414 0.055 Uiso calc R 1 1
C C16 0.6231(5) 0.30697(12) 0.21252(10) 0.0360(5) Uani d . 1 1
C C17 -0.2037(7) 0.74933(14) -0.02685(11) 0.0532(6) Uani d . 1 1
H H17A -0.2977 0.7137 -0.0610 0.064 Uiso calc R 1 1
H H17B -0.0278 0.7830 -0.0444 0.064 Uiso calc R 1 1
H H17C -0.3670 0.7878 -0.0100 0.064 Uiso calc R 1 1
H H1 0.582(7) 0.1965(19) 0.2521(12) 0.072(8) Uiso d . 1 1

loop_
_atom_site_aniso_label
_atom_site_aniso_U_11
_atom_site_aniso_U_22
_atom_site_aniso_U_33
_atom_site_aniso_U_12
_atom_site_aniso_U_13
_atom_site_aniso_U_23
O1 0.0703(12) 0.0208(7) 0.0457(9) 0.0014(7) 0.0106(8) 0.0032(6)
O2 0.1040(16) 0.0342(8) 0.0534(10) 0.0071(9) 0.0301(10) -0.0010(7)
N1 0.0480(11) 0.0239(8) 0.0324(9) -0.0006(7) 0.0012(8) 0.0016(7)
C1 0.0379(13) 0.0319(11) 0.0414(12) -0.0059(9) -0.0056(9) 0.0034(9)
C2 0.0379(13) 0.0281(10) 0.0493(13) 0.0039(9) -0.0034(10) 0.0002(9)
C3 0.0385(13) 0.0307(10) 0.0360(11) -0.0017(9) 0.0016(9) -0.0031(8)
C4 0.0364(12) 0.0229(9) 0.0356(11) -0.0058(8) 0.0009(9) -0.0002(8)
C5 0.0476(14) 0.0283(10) 0.0388(12) 0.0018(9) 0.0017(10) -0.0030(8)
C6 0.0489(14) 0.0389(11) 0.0315(11) -0.0006(10) 0.0002(9) 0.0002(9)
C7 0.0371(12) 0.0237(9) 0.0338(11) -0.0038(8) 0.0043(9) 0.0013(8)
C8 0.0467(13) 0.0237(10) 0.0332(11) -0.0016(9) 0.0003(9) -0.0018(8)
C9 0.0396(13) 0.0227(9) 0.0369(11) -0.0029(8) 0.0030(9) 0.0010(8)
C10 0.0440(13) 0.0225(9) 0.0371(11) -0.0047(9) 0.0003(9) 0.0021(8)
C11 0.0520(14) 0.0238(10) 0.0338(11) -0.0029(9) -0.0004(9) 0.0029(8)
C12 0.090(2) 0.0286(11) 0.0396(13) 0.0023(12) -0.0062(12) -0.0028(9)
C13 0.110(2) 0.0386(13) 0.0395(13) -0.0017(14) -0.0164(13) -0.0051(10)
C14 0.092(2) 0.0380(12) 0.0446(14) 0.0000(13) -0.0220(13) 0.0045(10)
C15 0.0641(16) 0.0280(10) 0.0444(13) 0.0025(10) -0.0095(11) 0.0026(9)
C16 0.0462(14) 0.0246(10) 0.0373(11) -0.0013(9) 0.0015(10) 0.0011(8)
C17 0.0620(17) 0.0482(13) 0.0490(13) 0.0059(12) -0.0083(12) 0.0107(10)

loop_
_atom_type_symbol
_atom_type_description
_atom_type_scat_dispersion_real
_atom_type_scat_dispersion_imag
_atom_type_scat_source
C C 0.0033 0.0016 'International Tables Vol C Tables 4.2.6.8 and 6.1.1.4'
H H 0.0000 0.0000 'International Tables Vol C Tables 4.2.6.8 and 6.1.1.4'
N N 0.0061 0.0033 'International Tables Vol C Tables 4.2.6.8 and 6.1.1.4'
O O 0.0106 0.0060 'International Tables Vol C Tables 4.2.6.8 and 6.1.1.4'

loop_
_geom_angle_atom_site_label_1
_geom_angle_atom_site_label_2
_geom_angle_atom_site_label_3
_geom_angle
C16 O1 H1 116.7(16)
C7 N1 C11 119.10(15)
C2 C1 C6 117.62(18)
C2 C1 C17 120.81(19)
C6 C1 C17 121.57(19)
C3 C2 C1 121.42(18)
C3 C2 H2 119.3
C1 C2 H2 119.3
C2 C3 C4 121.07(18)
C2 C3 H3 119.5
C4 C3 H3 119.5
C3 C4 C5 117.60(18)
C3 C4 C7 120.50(16)
C5 C4 C7 121.87(17)
C6 C5 C4 120.90(19)
C6 C5 H5 119.6
C4 C5 H5 119.6
C5 C6 C1 121.37(18)
C5 C6 H6 119.3
C1 C6 H6 119.3
N1 C7 C8 121.25(18)
N1 C7 C4 118.09(16)
C8 C7 C4 120.65(17)
C9 C8 C7 121.01(18)
C9 C8 H8 119.5
C7 C8 H8 119.5
C8 C9 C10 119.15(16)
C8 C9 C16 117.55(17)
C10 C9 C16 123.30(18)
C15 C10 C11 118.45(17)
C15 C10 C9 124.72(17)
C11 C10 C9 116.82(17)
N1 C11 C12 118.12(17)
N1 C11 C10 122.65(17)
C12 C11 C10 119.23(18)
C13 C12 C11 120.2(2)
C13 C12 H12 119.9
C11 C12 H12 119.9
C12 C13 C14 120.9(2)
C12 C13 H13 119.5
C14 C13 H13 119.5
C15 C14 C13 120.5(2)
C15 C14 H14 119.8
C13 C14 H14 119.8
C14 C15 C10 120.7(2)
C14 C15 H15 119.6
C10 C15 H15 119.6
O2 C16 O1 124.26(18)
O2 C16 C9 122.20(17)
O1 C16 C9 113.53(17)
C1 C17 H17A 109.5
C1 C17 H17B 109.5
H17A C17 H17B 109.5
C1 C17 H17C 109.5
H17A C17 H17C 109.5
H17B C17 H17C 109.5

loop_
_geom_bond_atom_site_label_1
_geom_bond_atom_site_label_2
_geom_bond_distance
O1 C16 1.312(2)
O1 H1 0.89(3)
O2 C16 1.197(2)
N1 C7 1.326(2)
N1 C11 1.372(2)
C1 C2 1.381(3)
C1 C6 1.388(3)
C1 C17 1.504(3)
C2 C3 1.378(3)
C2 H2 0.9300
C3 C4 1.390(3)
C3 H3 0.9300
C4 C5 1.391(3)
C4 C7 1.480(3)
C5 C6 1.379(3)
C5 H5 0.9300
C6 H6 0.9300
C7 C8 1.416(3)
C8 C9 1.362(3)
C8 H8 0.9300
C9 C10 1.423(3)
C9 C16 1.499(3)
C10 C15 1.411(3)
C10 C11 1.421(3)
C11 C12 1.410(3)
C12 C13 1.355(3)
C12 H12 0.9300
C13 C14 1.399(3)
C13 H13 0.9300
C14 C15 1.355(3)
C14 H14 0.9300
C15 H15 0.9300
C17 H17A 0.9600
C17 H17B 0.9600
C17 H17C 0.9600

loop_
_geom_hbond_atom_site_label_D
_geom_hbond_atom_site_label_H
_geom_hbond_atom_site_label_A
_geom_hbond_site_symmetry_A
_geom_hbond_distance_DH
_geom_hbond_distance_HA
_geom_hbond_distance_DA
_geom_hbond_angle_DHA
O1 H1 N1 2_645 0.89(3) 1.89(3) 2.763(2) 168(2)
C3 H3 O1 2_555 0.93 2.51 3.233(2) 135

loop_
_geom_torsion_atom_site_label_1
_geom_torsion_atom_site_label_2
_geom_torsion_atom_site_label_3
_geom_torsion_atom_site_label_4
_geom_torsion
C6 C1 C2 C3 1.9(3)
C17 C1 C2 C3 -178.5(2)
C1 C2 C3 C4 -0.9(3)
C2 C3 C4 C5 -0.6(3)
C2 C3 C4 C7 177.28(18)
C3 C4 C5 C6 1.1(3)
C7 C4 C5 C6 -176.78(19)
C4 C5 C6 C1 -0.1(3)
C2 C1 C6 C5 -1.4(3)
C17 C1 C6 C5 179.0(2)
C11 N1 C7 C8 -0.9(3)
C11 N1 C7 C4 179.92(17)
C3 C4 C7 N1 -25.0(3)
C5 C4 C7 N1 152.79(19)
C3 C4 C7 C8 155.78(19)
C5 C4 C7 C8 -26.4(3)
N1 C7 C8 C9 -0.1(3)
C4 C7 C8 C9 179.09(18)
C7 C8 C9 C10 0.4(3)
C7 C8 C9 C16 -179.40(18)
C8 C9 C10 C15 -178.6(2)
C16 C9 C10 C15 1.2(3)
C8 C9 C10 C11 0.2(3)
C16 C9 C10 C11 -179.99(19)
C7 N1 C11 C12 -178.7(2)
C7 N1 C11 C10 1.6(3)
C15 C10 C11 N1 177.7(2)
C9 C10 C11 N1 -1.2(3)
C15 C10 C11 C12 -2.0(3)
C9 C10 C11 C12 179.1(2)
N1 C11 C12 C13 -179.1(2)
C10 C11 C12 C13 0.6(4)
C11 C12 C13 C14 1.0(4)
C12 C13 C14 C15 -1.2(4)
C13 C14 C15 C10 -0.3(4)
C11 C10 C15 C14 1.9(4)
C9 C10 C15 C14 -179.3(2)
C8 C9 C16 O2 44.3(3)
C10 C9 C16 O2 -135.5(2)
C8 C9 C16 O1 -134.5(2)
C10 C9 C16 O1 45.7(3)
